data_7246397
loop_
_publ_author_name
'Kar, Ananya'
'Giri, Lopamudra'
'Kenguva, Gowtham'
'Rout, Smruti Rekha'
'Dandela, Rambabu'

_publ_section_title
;
 Exploration and investigation of various solid forms of an anti-glaucoma
 drug -- dichlorphenamide
;
_journal_issue 13
_journal_name_full CrystEngComm
_journal_page_first 1874
_journal_page_last 1883
_journal_paper_doi 10.1039/D2CE01690G
_journal_volume 25
_journal_year 2023
_chemical_formula_moiety 'C6 H8 Cl2 N2 O4 S2, C4 H2 O2'
_chemical_formula_sum 'C10 H10 Cl2 N2 O6 S2'
_chemical_formula_weight 389.22
_space_group_crystal_system triclinic
_space_group_IT_number 2
_space_group_name_Hall '-P 1'
_space_group_name_H-M_alt 'P -1'
_atom_sites_solution_hydrogens geom
_audit_creation_method SHELXL-2018/3
_audit_update_record
;
2022-10-31 deposited with the CCDC.	2023-03-06 downloaded from the CCDC.
;
_cell_angle_alpha 85.36(3)
_cell_angle_beta 80.05(2)
_cell_angle_gamma 70.72(2)
_cell_formula_units_Z 2
_cell_length_a 7.754(6)
_cell_length_b 9.591(9)
_cell_length_c 11.880(11)
_cell_measurement_reflns_used 2598
_cell_measurement_temperature 273(2)
_cell_measurement_theta_max 0.874
_cell_measurement_theta_min 0.845
_cell_volume 821.1(13)
_computing_cell_refinement 'Bruker SHELXL'
_computing_data_collection 'Bruker APEX3'
_computing_data_reduction 'Bruker SAINT'
_computing_molecular_graphics 'Bruker SHELXTL'
_computing_publication_material 'Bruker SHELXTL'
_computing_structure_refinement 'SHELXL-2018/3 (Sheldrick, 2018)'
_computing_structure_solution 'SHELXT 2018/2 (Sheldrick, 2018)'
_diffrn_ambient_temperature 273(2)
_diffrn_measured_fraction_theta_full 0.996
_diffrn_measured_fraction_theta_max 0.978
_diffrn_measurement_device_type 'Bruker D8 Venture photon 100 CMOS detector'
_diffrn_measurement_method 'Omega and Phi scans'
_diffrn_radiation_type MoK\a
_diffrn_radiation_wavelength 0.71073
_diffrn_reflns_av_R_equivalents 0.1123
_diffrn_reflns_av_unetI/netI 0.0704
_diffrn_reflns_Laue_measured_fraction_full 0.996
_diffrn_reflns_Laue_measured_fraction_max 0.978
_diffrn_reflns_limit_h_max 9
_diffrn_reflns_limit_h_min -9
_diffrn_reflns_limit_k_max 12
_diffrn_reflns_limit_k_min -12
_diffrn_reflns_limit_l_max 15
_diffrn_reflns_limit_l_min -15
_diffrn_reflns_number 23442
_diffrn_reflns_point_group_measured_fraction_full 0.996
_diffrn_reflns_point_group_measured_fraction_max 0.978
_diffrn_reflns_theta_full 25.242
_diffrn_reflns_theta_max 27.110
_diffrn_reflns_theta_min 2.250
_diffrn_source microfocus
_exptl_absorpt_coefficient_mu 0.676
_exptl_absorpt_correction_type multi-scan
_exptl_crystal_colour colorless
_exptl_crystal_density_diffrn 1.574
_exptl_crystal_description plate
_exptl_crystal_F_000 396.0
_exptl_crystal_size_max 0.25
_exptl_crystal_size_mid 0.22
_exptl_crystal_size_min 0.20
_exptl_transmission_factor_max 0.874
_exptl_transmission_factor_min 0.845
_refine_diff_density_max 0.513
_refine_diff_density_min -0.504
_refine_diff_density_rms 0.097
_refine_ls_extinction_method none
_refine_ls_goodness_of_fit_ref 1.231
_refine_ls_hydrogen_treatment constr
_refine_ls_matrix_type full
_refine_ls_number_parameters 201
_refine_ls_number_reflns 3539
_refine_ls_number_restraints 0
_refine_ls_restrained_S_all 1.231
_refine_ls_R_factor_all 0.1007
_refine_ls_R_factor_gt 0.0720
_refine_ls_shift/su_max 0.001
_refine_ls_shift/su_mean 0.000
_refine_ls_structure_factor_coef Fsqd
_refine_ls_weighting_details 'w=1/[\s^2^(Fo^2^)+(0.1000P)^2^+0.3071P] where P=(Fo^2^+2Fc^2^)/3'
_refine_ls_weighting_scheme calc
_refine_ls_wR_factor_gt 0.1928
_refine_ls_wR_factor_ref 0.2135
_reflns_Friedel_coverage 0.000
_reflns_number_gt 2598
_reflns_number_total 3619
_reflns_threshold_expression 'I > 2\s(I)'
_cod_data_source_file d2ce01690g2.cif
_cod_data_source_block DATAM_A
_cod_depositor_comments 'Adding full bibliography for 7246397--7246398.cif.'
_cod_database_code 7246397
_shelx_shelxl_version_number 2018/3
_shelx_space_group_comment
;
The symmetry employed for this shelxl refinement is uniquely defined
by the following loop, which should always be used as a source of
symmetry information in preference to the above space-group names.
They are only intended as comments.
;

loop_
_space_group_symop_operation_xyz
'x, y, z'
'-x, -y, -z'

loop_
_atom_site_label
_atom_site_type_symbol
_atom_site_fract_x
_atom_site_fract_y
_atom_site_fract_z
_atom_site_U_iso_or_equiv
_atom_site_adp_type
_atom_site_occupancy
_atom_site_site_symmetry_order
_atom_site_calc_flag
_atom_site_refinement_flags_posn
_atom_site_refinement_flags_adp
_atom_site_refinement_flags_occupancy
_atom_site_disorder_assembly
_atom_site_disorder_group
C10 C 0.4635(16) 0.3352(15) 1.0350(11) 0.074(4) Uiso 0.47(2) 1 d . . P . .
C11 C 0.8056(18) 0.1677(17) 0.9856(12) 0.082(5) Uiso 0.48(2) 1 d . . P . .
C9 C 0.4937(16) 0.2359(15) 1.0733(11) 0.083(4) Uiso 0.53(2) 1 d . . P . .
C12 C 0.7830(15) 0.2683(14) 0.9587(10) 0.077(4) Uiso 0.52(2) 1 d . . P . .
S2 S 0.00186(13) 0.70710(10) 0.73567(10) 0.0527(3) Uani 1 1 d . . . . .
S1 S 0.30659(14) 0.11286(10) 0.66929(10) 0.0553(3) Uani 1 1 d . . . . .
Cl1 Cl 0.16674(17) 0.76105(11) 0.47001(11) 0.0652(4) Uani 1 1 d . . . . .
Cl2 Cl 0.39537(18) 0.49014(16) 0.31782(10) 0.0736(4) Uani 1 1 d . . . . .
O1 O -0.1485(4) 0.7990(4) 0.6815(4) 0.0798(11) Uani 1 1 d . . . . .
O4 O 0.2864(5) 0.0253(3) 0.5824(4) 0.0810(11) Uani 1 1 d . . . . .
O2 O -0.0337(5) 0.6371(4) 0.8438(3) 0.0713(9) Uani 1 1 d . . . . .
O3 O 0.1921(5) 0.1236(4) 0.7788(3) 0.0756(10) Uani 1 1 d . . . . .
N2 N 0.1329(6) 0.8005(4) 0.7483(4) 0.0683(11) Uani 1 1 d . . . . .
H2A H 0.064215 0.890264 0.772590 0.103 Uiso 1 1 calc R U . . .
H2B H 0.200154 0.808408 0.680755 0.103 Uiso 1 1 calc R U . . .
H2C H 0.207718 0.755219 0.798457 0.103 Uiso 1 1 calc R U . . .
C5 C 0.1315(5) 0.5596(4) 0.6397(3) 0.0415(8) Uani 1 1 d . . . . .
C6 C 0.1633(5) 0.4153(4) 0.6830(3) 0.0433(8) Uani 1 1 d . . . . .
H6 H 0.117311 0.398218 0.758608 0.052 Uiso 1 1 calc R U . . .
N1 N 0.5162(5) 0.0514(4) 0.6884(4) 0.0707(11) Uani 1 1 d . . . . .
H1A H 0.532144 0.100341 0.744172 0.106 Uiso 1 1 calc R U . . .
H1B H 0.588612 0.063679 0.624146 0.106 Uiso 1 1 calc R U . . .
H1C H 0.545548 -0.044300 0.707472 0.106 Uiso 1 1 calc R U . . .
C4 C 0.2019(5) 0.5841(4) 0.5263(3) 0.0430(8) Uani 1 1 d . . . . .
O5 O 0.6576(6) 0.2861(7) 1.0651(3) 0.1138(18) Uani 1 1 d . . . . .
C1 C 0.2637(5) 0.2970(4) 0.6131(3) 0.0437(8) Uani 1 1 d . . . . .
C2 C 0.3344(5) 0.3203(4) 0.5003(4) 0.0489(9) Uani 1 1 d . . . . .
H2 H 0.401970 0.240567 0.454045 0.059 Uiso 1 1 calc R U . . .
O6 O 0.5826(6) 0.1645(7) 0.8833(4) 0.1129(17) Uani 1 1 d . . . . .
C3 C 0.3035(5) 0.4630(4) 0.4576(3) 0.0470(8) Uani 1 1 d . . . . .
C8 C 0.4489(10) 0.2246(14) 0.9790(9) 0.171(5) Uani 1 1 d . . . . .
H8 H 0.323984 0.220451 0.980076 0.205 Uiso 1 1 calc R U . . .
C7 C 0.7574(10) 0.1672(17) 0.8947(10) 0.199(7) Uani 1 1 d . . . . .
H7 H 0.856507 0.126903 0.831212 0.238 Uiso 1 1 calc R U . . .

loop_
_atom_site_aniso_label
_atom_site_aniso_U_11
_atom_site_aniso_U_22
_atom_site_aniso_U_33
_atom_site_aniso_U_23
_atom_site_aniso_U_13
_atom_site_aniso_U_12
S2 0.0444(5) 0.0405(5) 0.0680(7) -0.0183(4) -0.0010(4) -0.0067(4)
S1 0.0519(6) 0.0324(5) 0.0792(8) -0.0037(4) -0.0055(5) -0.0119(4)
Cl1 0.0735(7) 0.0455(6) 0.0754(8) 0.0109(5) -0.0161(5) -0.0182(5)
Cl2 0.0811(8) 0.0909(9) 0.0477(6) -0.0050(6) 0.0000(5) -0.0304(7)
O1 0.0514(18) 0.0600(19) 0.112(3) -0.0235(19) -0.0177(18) 0.0103(15)
O4 0.098(3) 0.0432(16) 0.113(3) -0.0138(17) -0.026(2) -0.0300(17)
O2 0.073(2) 0.068(2) 0.065(2) -0.0193(16) 0.0178(16) -0.0230(16)
O3 0.069(2) 0.0537(17) 0.092(3) 0.0112(17) 0.0112(17) -0.0179(15)
N2 0.082(3) 0.051(2) 0.078(3) -0.0218(19) -0.005(2) -0.0281(19)
C5 0.0363(17) 0.0361(17) 0.054(2) -0.0082(15) -0.0062(14) -0.0123(14)
C6 0.0351(17) 0.0381(18) 0.055(2) -0.0070(15) -0.0031(15) -0.0100(14)
N1 0.059(2) 0.052(2) 0.084(3) 0.0002(19) -0.0110(19) 0.0024(17)
C4 0.0357(18) 0.0378(17) 0.056(2) -0.0015(15) -0.0099(15) -0.0116(14)
O5 0.077(3) 0.211(6) 0.069(2) -0.042(3) -0.0013(19) -0.062(3)
C1 0.0389(18) 0.0345(17) 0.060(2) -0.0103(15) -0.0051(15) -0.0138(14)
C2 0.0420(19) 0.047(2) 0.058(2) -0.0172(17) -0.0028(16) -0.0127(16)
O6 0.071(2) 0.182(5) 0.089(3) -0.059(3) 0.004(2) -0.040(3)
C3 0.0415(19) 0.052(2) 0.052(2) -0.0083(17) -0.0118(15) -0.0163(16)
C8 0.076(4) 0.291(13) 0.167(8) -0.157(9) 0.034(5) -0.079(6)
C7 0.067(5) 0.368(19) 0.172(9) -0.161(11) 0.030(5) -0.072(7)

loop_
_atom_type_symbol
_atom_type_description
_atom_type_scat_dispersion_real
_atom_type_scat_dispersion_imag
_atom_type_scat_source
C C 0.0033 0.0016 'International Tables Vol C Tables 4.2.6.8 and 6.1.1.4'
H H 0.0000 0.0000 'International Tables Vol C Tables 4.2.6.8 and 6.1.1.4'
Cl Cl 0.1484 0.1585 'International Tables Vol C Tables 4.2.6.8 and 6.1.1.4'
N N 0.0061 0.0033 'International Tables Vol C Tables 4.2.6.8 and 6.1.1.4'
O O 0.0106 0.0060 'International Tables Vol C Tables 4.2.6.8 and 6.1.1.4'
S S 0.1246 0.1234 'International Tables Vol C Tables 4.2.6.8 and 6.1.1.4'

loop_
_geom_angle_atom_site_label_1
_geom_angle_atom_site_label_2
_geom_angle_atom_site_label_3
_geom_angle
_geom_angle_site_symmetry_1
_geom_angle_site_symmetry_3
_geom_angle_publ_flag
C9 C10 C8 62.7(11) . . ?
C9 C10 O5 69.0(10) . . ?
C8 C10 O5 107.2(9) . . ?
C12 C11 C7 77.2(14) . . ?
C12 C11 O5 64.6(11) . . ?
C7 C11 O5 111.3(11) . . ?
C10 C9 C8 72.4(12) . . ?
C10 C9 O5 72.4(10) . . ?
C8 C9 O5 114.4(10) . . ?
C11 C12 C7 59.4(12) . . ?
C11 C12 O5 78.4(11) . . ?
C7 C12 O5 109.7(9) . . ?
O2 S2 O1 120.0(2) . . ?
O2 S2 N2 107.8(2) . . ?
O1 S2 N2 108.5(2) . . ?
O2 S2 C5 105.68(19) . . ?
O1 S2 C5 106.7(2) . . ?
N2 S2 C5 107.65(19) . . ?
O3 S1 O4 119.7(2) . . ?
O3 S1 N1 108.2(2) . . ?
O4 S1 N1 107.2(2) . . ?
O3 S1 C1 106.21(19) . . ?
O4 S1 C1 107.3(2) . . ?
N1 S1 C1 107.7(2) . . ?
C6 C5 C4 119.6(3) . . ?
C6 C5 S2 117.4(3) . . ?
C4 C5 S2 123.0(3) . . ?
C1 C6 C5 119.9(4) . . ?
C5 C4 C3 119.4(3) . . ?
C5 C4 Cl1 120.9(3) . . ?
C3 C4 Cl1 119.7(3) . . ?
C12 O5 C9 118.4(7) . . ?
C12 O5 C10 106.7(7) . . ?
C9 O5 C10 38.6(6) . . ?
C12 O5 C11 37.0(6) . . ?
C9 O5 C11 101.3(8) . . ?
C10 O5 C11 115.2(7) . . ?
C2 C1 C6 120.9(3) . . ?
C2 C1 S1 119.4(3) . . ?
C6 C1 S1 119.8(3) . . ?
C3 C2 C1 119.2(3) . . ?
C7 O6 C8 111.9(5) . . ?
C2 C3 C4 121.0(4) . . ?
C2 C3 Cl2 118.7(3) . . ?
C4 C3 Cl2 120.4(3) . . ?
C9 C8 C10 44.9(7) . . ?
C9 C8 O6 121.9(9) . . ?
C10 C8 O6 119.7(8) . . ?
C11 C7 C12 43.4(7) . . ?
C11 C7 O6 123.4(10) . . ?
C12 C7 O6 122.8(8) . . ?

loop_
_geom_bond_atom_site_label_1
_geom_bond_atom_site_label_2
_geom_bond_distance
_geom_bond_site_symmetry_2
_geom_bond_publ_flag
C10 C9 0.994(14) . ?
C10 C8 1.342(15) . ?
C10 O5 1.519(12) . ?
C11 C12 0.960(14) . ?
C11 C7 1.203(16) . ?
C11 O5 1.561(14) . ?
C9 C8 1.252(15) . ?
C9 O5 1.487(13) . ?
C12 C7 1.362(15) . ?
C12 O5 1.440(12) . ?
S2 O2 1.427(4) . ?
S2 O1 1.428(4) . ?
S2 N2 1.592(4) . ?
S2 C5 1.799(4) . ?
S1 O3 1.433(4) . ?
S1 O4 1.442(4) . ?
S1 N1 1.585(4) . ?
S1 C1 1.782(4) . ?
Cl1 C4 1.725(4) . ?
Cl2 C3 1.725(4) . ?
C5 C6 1.395(5) . ?
C5 C4 1.396(5) . ?
C6 C1 1.388(5) . ?
C4 C3 1.400(5) . ?
C1 C2 1.387(6) . ?
C2 C3 1.379(6) . ?
O6 C7 1.394(9) . ?
O6 C8 1.416(8) . ?
